data_4072009
loop_
_publ_author_name
'Luzyanin, Konstantin V.'
'Pombeiro, Armando J. L.'
'Haukka, Matti'
'Kukushkin, Vadim Yu.'

_publ_section_title
;
 Coupling between 3-Iminoisoindolin-1-ones and Complexed Isonitriles as a
 Metal-Mediated Route to a Novel Type of Palladium and Platinum
 Iminocarbene Species
;
_journal_issue 20
_journal_name_full Organometallics
_journal_page_first 5379
_journal_paper_doi 10.1021/om800517c
_journal_volume 27
_journal_year 2008
_chemical_formula_moiety 'C26 H21 Cl3 N4 O Pt'
_chemical_formula_sum 'C26 H21 Cl3 N4 O Pt'
_chemical_formula_weight 706.91
_chemical_name_systematic
;
 ?
;
_space_group_IT_number 2
_symmetry_cell_setting triclinic
_symmetry_space_group_name_Hall '-P 1'
_symmetry_space_group_name_H-M 'P -1'
_atom_sites_solution_hydrogens mixed
_atom_sites_solution_primary direct
_atom_sites_solution_secondary difmap
_audit_creation_method SHELXL-97
_cell_angle_alpha 74.722(3)
_cell_angle_beta 77.042(3)
_cell_angle_gamma 85.816(3)
_cell_formula_units_Z 2
_cell_length_a 8.3009(3)
_cell_length_b 12.4324(6)
_cell_length_c 12.7236(7)
_cell_measurement_reflns_used 15735
_cell_measurement_temperature 120(2)
_cell_measurement_theta_max 27.48
_cell_measurement_theta_min 1.00
_cell_volume 1234.28(10)
_computing_cell_refinement 'Denzo/Scalepack (Otwinowski & Minor, 1997)'
_computing_data_collection 'Collect (Bruker AXS BV, 1997-2004)'
_computing_data_reduction 'Denzo/Scalepack (Otwinowski & Minor, 1997)'
_computing_molecular_graphics 'Diamond v.3.1e (Brandenburg, 2007)'
_computing_publication_material 'SHELXL-97 (Sheldrick, 1997)'
_computing_structure_refinement 'SHELXL-97 (Sheldrick, 1997)'
_computing_structure_solution 'SIR97 (Altomare et al., 1997)'
_diffrn_ambient_temperature 120(2)
_diffrn_detector_area_resol_mean 9
_diffrn_measured_fraction_theta_full 0.993
_diffrn_measured_fraction_theta_max 0.993
_diffrn_measurement_device '95mm CCD camera on \k-goniostat'
_diffrn_measurement_device_type 'Nonius KappaCCD'
_diffrn_measurement_method '\f scans and \w scans with \k offset'
_diffrn_radiation_monochromator 'horizontally mounted graphite crystal'
_diffrn_radiation_source 'fine-focus sealed tube'
_diffrn_radiation_type MoK\a
_diffrn_radiation_wavelength 0.71073
_diffrn_reflns_av_R_equivalents 0.0621
_diffrn_reflns_av_sigmaI/netI 0.0770
_diffrn_reflns_limit_h_max 9
_diffrn_reflns_limit_h_min -10
_diffrn_reflns_limit_k_max 15
_diffrn_reflns_limit_k_min -16
_diffrn_reflns_limit_l_max 15
_diffrn_reflns_limit_l_min -16
_diffrn_reflns_number 16007
_diffrn_reflns_theta_full 27.47
_diffrn_reflns_theta_max 27.46
_diffrn_reflns_theta_min 2.52
_exptl_absorpt_coefficient_mu 6.037
_exptl_absorpt_correction_T_max 0.6536
_exptl_absorpt_correction_T_min 0.2847
_exptl_absorpt_correction_type multi-scan
_exptl_absorpt_process_details 'SORTAV (Blessing, 1995)'
_exptl_crystal_colour orange
_exptl_crystal_density_diffrn 1.902
_exptl_crystal_density_method 'not measured'
_exptl_crystal_description block
_exptl_crystal_F_000 684
_exptl_crystal_size_max 0.27
_exptl_crystal_size_mid 0.11
_exptl_crystal_size_min 0.07
_refine_diff_density_max 2.081
_refine_diff_density_min -1.275
_refine_diff_density_rms 0.169
_refine_ls_extinction_method none
_refine_ls_goodness_of_fit_ref 1.009
_refine_ls_hydrogen_treatment mixed
_refine_ls_matrix_type full
_refine_ls_number_parameters 324
_refine_ls_number_reflns 5610
_refine_ls_number_restraints 0
_refine_ls_restrained_S_all 1.009
_refine_ls_R_factor_all 0.0613
_refine_ls_R_factor_gt 0.0391
_refine_ls_shift/su_max 0.000
_refine_ls_shift/su_mean 0.000
_refine_ls_structure_factor_coef Fsqd
_refine_ls_weighting_details 'calc w=1/[\s^2^(Fo^2^)+(0.0194P)^2^+0.8976P] where P=(Fo^2^+2Fc^2^)/3'
_refine_ls_weighting_scheme calc
_refine_ls_wR_factor_gt 0.0649
_refine_ls_wR_factor_ref 0.0710
_reflns_number_gt 4499
_reflns_number_total 5610
_reflns_threshold_expression >2sigma(I)
_cod_data_source_file om800517c_si_001.cif
_cod_data_source_block 27
_cod_database_code 4072009

loop_
_symmetry_equiv_pos_as_xyz
'x, y, z'
'-x, -y, -z'

loop_
_atom_site_label
_atom_site_type_symbol
_atom_site_fract_x
_atom_site_fract_y
_atom_site_fract_z
_atom_site_U_iso_or_equiv
_atom_site_adp_type
_atom_site_occupancy
_atom_site_symmetry_multiplicity
_atom_site_calc_flag
_atom_site_refinement_flags
Pt1 Pt -0.08354(2) 0.011161(18) 0.292191(18) 0.02262(7) Uani 1 1 d .
Cl1 Cl -0.04745(15) 0.11511(11) 0.10871(11) 0.0301(3) Uani 1 1 d .
Cl2 Cl -0.11231(17) -0.41679(12) 0.91218(11) 0.0335(3) Uani 1 1 d .
Cl3 Cl 0.16346(16) -0.52090(11) 0.75324(12) 0.0315(3) Uani 1 1 d .
O1 O -0.2829(4) -0.0427(3) 0.5797(3) 0.0288(9) Uani 1 1 d .
N1 N -0.0832(5) -0.0930(3) 0.4410(4) 0.0236(10) Uani 1 1 d .
N2 N 0.1390(5) -0.1802(4) 0.3436(4) 0.0253(10) Uani 1 1 d .
N3 N 0.2135(5) -0.0742(4) 0.1606(4) 0.0258(10) Uani 1 1 d .
H3N H 0.173(8) -0.012(6) 0.109(6) 0.07(2) Uiso 1 1 d .
N4 N -0.3645(5) 0.1805(4) 0.3564(4) 0.0263(10) Uani 1 1 d .
C1 C -0.1719(6) -0.1042(4) 0.5489(5) 0.0244(12) Uani 1 1 d .
C2 C -0.1015(6) -0.2051(4) 0.6187(4) 0.0229(11) Uani 1 1 d .
C3 C -0.1432(6) -0.2533(4) 0.7306(4) 0.0242(11) Uani 1 1 d .
H3 H -0.2261 -0.2214 0.7786 0.029 Uiso 1 1 calc R
C4 C -0.0586(6) -0.3515(4) 0.7715(4) 0.0257(12) Uani 1 1 d .
C5 C 0.0653(6) -0.3976(4) 0.7007(5) 0.0241(12) Uani 1 1 d .
C6 C 0.1100(6) -0.3454(4) 0.5882(4) 0.0242(12) Uani 1 1 d .
H6 H 0.1966 -0.3746 0.5403 0.029 Uiso 1 1 calc R
C7 C 0.0245(6) -0.2492(4) 0.5477(4) 0.0249(12) Uani 1 1 d .
C8 C 0.0355(6) -0.1743(4) 0.4362(4) 0.0237(11) Uani 1 1 d .
C9 C 0.1074(6) -0.0911(4) 0.2582(4) 0.0218(11) Uani 1 1 d .
C10 C 0.3701(5) -0.1323(4) 0.1392(4) 0.0213(11) Uani 1 1 d .
C11 C 0.5120(6) -0.0739(4) 0.1327(4) 0.0216(11) Uani 1 1 d .
C12 C 0.4981(6) 0.0379(4) 0.1568(4) 0.0277(12) Uani 1 1 d .
H12A H 0.4385 0.0895 0.1054 0.042 Uiso 1 1 calc R
H12B H 0.6089 0.0664 0.1470 0.042 Uiso 1 1 calc R
H12C H 0.4377 0.0314 0.2337 0.042 Uiso 1 1 calc R
C13 C 0.6647(6) -0.1264(4) 0.1077(4) 0.0258(12) Uani 1 1 d .
H13 H 0.7629 -0.0899 0.1045 0.031 Uiso 1 1 calc R
C14 C 0.6752(6) -0.2303(4) 0.0874(4) 0.0276(12) Uani 1 1 d .
H14 H 0.7804 -0.2643 0.0691 0.033 Uiso 1 1 calc R
C15 C 0.5331(6) -0.2858(5) 0.0936(5) 0.0294(13) Uani 1 1 d .
H15 H 0.5421 -0.3580 0.0804 0.035 Uiso 1 1 calc R
C16 C 0.3760(6) -0.2369(4) 0.1189(4) 0.0261(12) Uani 1 1 d .
C17 C 0.2203(6) -0.2965(4) 0.1262(5) 0.0299(13) Uani 1 1 d .
H17A H 0.1642 -0.3229 0.2045 0.045 Uiso 1 1 calc R
H17B H 0.2488 -0.3602 0.0934 0.045 Uiso 1 1 calc R
H17C H 0.1469 -0.2450 0.0853 0.045 Uiso 1 1 calc R
C18 C -0.2650(6) 0.1139(4) 0.3366(4) 0.0232(11) Uani 1 1 d .
C19 C -0.4744(6) 0.2691(4) 0.3712(5) 0.0247(12) Uani 1 1 d .
C20 C -0.4949(6) 0.3501(4) 0.2762(5) 0.0251(12) Uani 1 1 d .
C21 C -0.4047(7) 0.3433(5) 0.1612(5) 0.0326(13) Uani 1 1 d .
H21A H -0.4169 0.4145 0.1074 0.049 Uiso 1 1 calc R
H21B H -0.4515 0.2836 0.1406 0.049 Uiso 1 1 calc R
H21C H -0.2872 0.3275 0.1608 0.049 Uiso 1 1 calc R
C22 C -0.6032(6) 0.4376(5) 0.2920(5) 0.0339(14) Uani 1 1 d .
H22 H -0.6212 0.4948 0.2294 0.041 Uiso 1 1 calc R
C23 C -0.6849(7) 0.4426(5) 0.3976(5) 0.0374(15) Uani 1 1 d .
H23 H -0.7576 0.5036 0.4068 0.045 Uiso 1 1 calc R
C24 C -0.6629(7) 0.3604(5) 0.4898(5) 0.0369(14) Uani 1 1 d .
H24 H -0.7213 0.3652 0.5618 0.044 Uiso 1 1 calc R
C25 C -0.5566(6) 0.2708(4) 0.4793(5) 0.0267(12) Uani 1 1 d .
C26 C -0.5272(7) 0.1820(5) 0.5781(5) 0.0347(14) Uani 1 1 d .
H26A H -0.5287 0.1087 0.5631 0.052 Uiso 1 1 calc R
H26B H -0.6142 0.1860 0.6433 0.052 Uiso 1 1 calc R
H26C H -0.4193 0.1929 0.5928 0.052 Uiso 1 1 calc R

loop_
_atom_site_aniso_label
_atom_site_aniso_U_11
_atom_site_aniso_U_22
_atom_site_aniso_U_33
_atom_site_aniso_U_23
_atom_site_aniso_U_13
_atom_site_aniso_U_12
Pt1 0.01799(10) 0.02478(12) 0.02195(12) -0.00308(8) -0.00243(7) 0.00348(7)
Cl1 0.0255(6) 0.0327(8) 0.0250(8) 0.0002(6) -0.0018(5) 0.0053(5)
Cl2 0.0431(8) 0.0330(8) 0.0204(7) -0.0034(6) -0.0046(6) 0.0059(6)
Cl3 0.0335(7) 0.0267(8) 0.0307(8) -0.0022(6) -0.0085(6) 0.0083(5)
O1 0.0265(19) 0.030(2) 0.023(2) -0.0016(17) 0.0002(15) 0.0077(16)
N1 0.019(2) 0.021(2) 0.029(3) -0.004(2) -0.0067(18) 0.0056(17)
N2 0.023(2) 0.028(3) 0.023(3) -0.006(2) -0.0044(18) 0.0049(18)
N3 0.021(2) 0.034(3) 0.029(3) -0.018(2) -0.0086(19) 0.0109(19)
N4 0.019(2) 0.031(3) 0.028(3) -0.008(2) -0.0062(18) 0.0044(19)
C1 0.019(2) 0.027(3) 0.027(3) -0.006(2) -0.005(2) -0.001(2)
C2 0.022(2) 0.026(3) 0.022(3) -0.006(2) -0.008(2) 0.005(2)
C3 0.024(3) 0.030(3) 0.018(3) -0.006(2) -0.004(2) 0.001(2)
C4 0.026(3) 0.027(3) 0.024(3) -0.006(2) -0.007(2) -0.001(2)
C5 0.021(2) 0.019(3) 0.031(3) -0.004(2) -0.008(2) 0.005(2)
C6 0.019(2) 0.026(3) 0.025(3) -0.006(2) 0.000(2) 0.001(2)
C7 0.021(2) 0.026(3) 0.025(3) -0.003(2) -0.005(2) 0.002(2)
C8 0.020(2) 0.024(3) 0.026(3) -0.005(2) -0.002(2) -0.001(2)
C9 0.024(3) 0.029(3) 0.016(3) -0.011(2) -0.005(2) -0.001(2)
C10 0.016(2) 0.027(3) 0.017(3) -0.005(2) 0.000(2) 0.008(2)
C11 0.024(2) 0.025(3) 0.012(3) -0.002(2) -0.001(2) 0.003(2)
C12 0.026(3) 0.035(3) 0.021(3) -0.005(3) -0.005(2) 0.003(2)
C13 0.022(3) 0.033(3) 0.016(3) 0.001(2) -0.002(2) 0.003(2)
C14 0.023(3) 0.028(3) 0.025(3) -0.003(2) 0.001(2) 0.010(2)
C15 0.031(3) 0.024(3) 0.030(3) -0.007(3) -0.001(2) 0.008(2)
C16 0.028(3) 0.029(3) 0.017(3) -0.003(2) 0.000(2) 0.005(2)
C17 0.033(3) 0.027(3) 0.028(3) -0.006(3) -0.005(2) 0.002(2)
C18 0.025(3) 0.024(3) 0.018(3) -0.001(2) -0.004(2) -0.005(2)
C19 0.020(2) 0.028(3) 0.029(3) -0.013(3) -0.008(2) 0.004(2)
C20 0.021(2) 0.026(3) 0.030(3) -0.009(2) -0.007(2) 0.000(2)
C21 0.035(3) 0.035(3) 0.026(3) -0.004(3) -0.009(2) 0.003(2)
C22 0.034(3) 0.030(3) 0.041(4) -0.009(3) -0.018(3) 0.009(2)
C23 0.040(3) 0.032(4) 0.046(4) -0.021(3) -0.014(3) 0.013(3)
C24 0.033(3) 0.048(4) 0.032(4) -0.018(3) -0.002(3) 0.002(3)
C25 0.022(3) 0.032(3) 0.027(3) -0.007(3) -0.008(2) 0.003(2)
C26 0.032(3) 0.044(4) 0.023(3) -0.005(3) -0.004(2) 0.006(3)

loop_
_atom_type_symbol
_atom_type_description
_atom_type_scat_dispersion_real
_atom_type_scat_dispersion_imag
_atom_type_scat_source
C C 0.0033 0.0016 'International Tables Vol C Tables 4.2.6.8 and 6.1.1.4'
H H 0.0000 0.0000 'International Tables Vol C Tables 4.2.6.8 and 6.1.1.4'
N N 0.0061 0.0033 'International Tables Vol C Tables 4.2.6.8 and 6.1.1.4'
O O 0.0106 0.0060 'International Tables Vol C Tables 4.2.6.8 and 6.1.1.4'
Cl Cl 0.1484 0.1585 'International Tables Vol C Tables 4.2.6.8 and 6.1.1.4'
Pt Pt -1.7033 8.3905 'International Tables Vol C Tables 4.2.6.8 and 6.1.1.4'

loop_
_geom_angle_atom_site_label_1
_geom_angle_atom_site_label_2
_geom_angle_atom_site_label_3
_geom_angle
_geom_angle_publ_flag
C18 Pt1 N1 99.31(18) ?
C18 Pt1 C9 175.1(2) ?
N1 Pt1 C9 77.44(18) yes
C18 Pt1 Cl1 90.01(15) yes
N1 Pt1 Cl1 170.66(11) ?
C9 Pt1 Cl1 93.23(15) ?
C8 N1 C1 111.0(4) ?
C8 N1 Pt1 112.5(3) ?
C1 N1 Pt1 136.6(3) ?
C8 N2 C9 108.7(4) yes
C9 N3 C10 125.3(5) yes
C9 N3 H3N 108(4) ?
C10 N3 H3N 126(4) ?
C18 N4 C19 174.0(5) yes
O1 C1 N1 126.2(5) ?
O1 C1 C2 127.8(5) ?
N1 C1 C2 106.0(4) ?
C3 C2 C7 121.9(4) ?
C3 C2 C1 130.4(4) ?
C7 C2 C1 107.8(4) ?
C2 C3 C4 117.2(5) ?
C2 C3 H3 121.4 ?
C4 C3 H3 121.4 ?
C3 C4 C5 121.3(5) ?
C3 C4 Cl2 118.4(4) ?
C5 C4 Cl2 120.3(4) ?
C6 C5 C4 120.7(4) ?
C6 C5 Cl3 119.2(4) ?
C4 C5 Cl3 120.1(4) ?
C7 C6 C5 117.8(5) ?
C7 C6 H6 121.1 ?
C5 C6 H6 121.1 ?
C6 C7 C2 121.1(5) ?
C6 C7 C8 132.9(5) ?
C2 C7 C8 106.0(4) ?
N2 C8 N1 122.8(5) ?
N2 C8 C7 128.0(4) ?
N1 C8 C7 109.2(4) ?
N3 C9 N2 117.6(4) ?
N3 C9 Pt1 123.7(4) ?
N2 C9 Pt1 118.5(3) ?
C16 C10 C11 123.2(4) ?
C16 C10 N3 120.2(4) ?
C11 C10 N3 116.4(4) ?
C13 C11 C10 117.5(5) ?
C13 C11 C12 121.6(5) ?
C10 C11 C12 120.8(4) ?
C11 C12 H12A 109.5 ?
C11 C12 H12B 109.5 ?
H12A C12 H12B 109.5 ?
C11 C12 H12C 109.5 ?
H12A C12 H12C 109.5 ?
H12B C12 H12C 109.5 ?
C14 C13 C11 120.9(5) ?
C14 C13 H13 119.5 ?
C11 C13 H13 119.5 ?
C13 C14 C15 120.4(4) ?
C13 C14 H14 119.8 ?
C15 C14 H14 119.8 ?
C14 C15 C16 121.0(5) ?
C14 C15 H15 119.5 ?
C16 C15 H15 119.5 ?
C10 C16 C15 117.0(5) ?
C10 C16 C17 121.4(4) ?
C15 C16 C17 121.6(5) ?
C16 C17 H17A 109.5 ?
C16 C17 H17B 109.5 ?
H17A C17 H17B 109.5 ?
C16 C17 H17C 109.5 ?
H17A C17 H17C 109.5 ?
H17B C17 H17C 109.5 ?
N4 C18 Pt1 174.8(5) ?
C20 C19 C25 124.0(5) ?
C20 C19 N4 117.4(5) ?
C25 C19 N4 118.6(5) ?
C22 C20 C19 116.8(5) ?
C22 C20 C21 121.4(5) ?
C19 C20 C21 121.8(5) ?
C20 C21 H21A 109.5 ?
C20 C21 H21B 109.5 ?
H21A C21 H21B 109.5 ?
C20 C21 H21C 109.5 ?
H21A C21 H21C 109.5 ?
H21B C21 H21C 109.5 ?
C23 C22 C20 120.7(5) ?
C23 C22 H22 119.6 ?
C20 C22 H22 119.6 ?
C24 C23 C22 121.0(5) ?
C24 C23 H23 119.5 ?
C22 C23 H23 119.5 ?
C23 C24 C25 120.9(6) ?
C23 C24 H24 119.5 ?
C25 C24 H24 119.5 ?
C24 C25 C19 116.5(5) ?
C24 C25 C26 122.1(5) ?
C19 C25 C26 121.4(5) ?
C25 C26 H26A 109.5 ?
C25 C26 H26B 109.5 ?
H26A C26 H26B 109.5 ?
C25 C26 H26C 109.5 ?
H26A C26 H26C 109.5 ?
H26B C26 H26C 109.5 ?

loop_
_geom_bond_atom_site_label_1
_geom_bond_atom_site_label_2
_geom_bond_distance
_geom_bond_publ_flag
Pt1 C18 1.984(5) yes
Pt1 N1 1.993(4) yes
Pt1 C9 2.001(5) yes
Pt1 Cl1 2.3157(14) yes
Cl2 C4 1.729(5) ?
Cl3 C5 1.727(5) ?
O1 C1 1.217(6) yes
N1 C8 1.363(6) yes
N1 C1 1.381(7) yes
N2 C8 1.310(6) yes
N2 C9 1.388(6) yes
N3 C9 1.327(7) yes
N3 C10 1.447(6) yes
N3 H3N 0.96(7) ?
N4 C18 1.161(6) yes
N4 C19 1.403(6) yes
C1 C2 1.497(7) ?
C2 C3 1.366(7) ?
C2 C7 1.401(7) ?
C3 C4 1.400(7) ?
C3 H3 0.9500 ?
C4 C5 1.404(7) ?
C5 C6 1.384(7) ?
C6 C7 1.383(7) ?
C6 H6 0.9500 ?
C7 C8 1.465(7) ?
C10 C16 1.387(7) ?
C10 C11 1.403(7) ?
C11 C13 1.393(6) ?
C11 C12 1.492(7) ?
C12 H12A 0.9800 ?
C12 H12B 0.9800 ?
C12 H12C 0.9800 ?
C13 C14 1.376(7) ?
C13 H13 0.9500 ?
C14 C15 1.386(7) ?
C14 H14 0.9500 ?
C15 C16 1.404(7) ?
C15 H15 0.9500 ?
C16 C17 1.509(7) ?
C17 H17A 0.9800 ?
C17 H17B 0.9800 ?
C17 H17C 0.9800 ?
C19 C20 1.388(7) ?
C19 C25 1.396(7) ?
C20 C22 1.388(7) ?
C20 C21 1.508(7) ?
C21 H21A 0.9800 ?
C21 H21B 0.9800 ?
C21 H21C 0.9800 ?
C22 C23 1.377(8) ?
C22 H22 0.9500 ?
C23 C24 1.375(8) ?
C23 H23 0.9500 ?
C24 C25 1.386(7) ?
C24 H24 0.9500 ?
C25 C26 1.493(7) ?
C26 H26A 0.9800 ?
C26 H26B 0.9800 ?
C26 H26C 0.9800 ?

loop_
_geom_hbond_atom_site_label_D
_geom_hbond_atom_site_label_H
_geom_hbond_atom_site_label_A
_geom_hbond_distance_DH
_geom_hbond_distance_HA
_geom_hbond_distance_DA
_geom_hbond_angle_DHA
_geom_hbond_publ_flag
N3 H3N Cl1 0.96(7) 2.33(7) 3.122(4) 139(6) yes
